data_7229568
loop_
_publ_author_name
'McMorran, David'
'McKay, Aidan P.'
'Gordon, Keith'
'Shillito, Georgina E.'

_publ_section_title
;
 Cyclometallated Platinum(II) and Palladium(II) Complexes Containing
 1,5-Diarylbiguanides: Synthesis, Characterisation and Hydrogen
 Bond-directed Assembly
;
_journal_name_full CrystEngComm
_journal_paper_doi 10.1039/C7CE01805C
_journal_year 2017
_chemical_formula_sum 'C39 H52 N8 O2 Pd'
_chemical_formula_weight 771.28
_space_group_crystal_system orthorhombic
_space_group_IT_number 18
_space_group_name_Hall 'P 2 2ab'
_space_group_name_H-M_alt 'P 21 21 2'
_symmetry_space_group_name_Hall 'P 2 2ab'
_symmetry_space_group_name_H-M 'P 21 21 2'
_atom_sites_solution_hydrogens geom
_audit_creation_method SHELXL-2014/7
_audit_update_record
;
2017-10-10 deposited with the CCDC.
2017-11-15 downloaded from the CCDC.
;
_cell_angle_alpha 90.000(5)
_cell_angle_beta 90.000(5)
_cell_angle_gamma 90.000(5)
_cell_formula_units_Z 4
_cell_length_a 27.8757(8)
_cell_length_b 15.985(5)
_cell_length_c 8.7370(3)
_cell_measurement_reflns_used 12539
_cell_measurement_temperature 100.01(1)
_cell_measurement_theta_max 75.9970
_cell_measurement_theta_min 4.1390
_cell_volume 3893.1(12)
_computing_cell_refinement
;
CrysAlisPro, Agilent Technologies,
Version 1.171.37.33 (release 27-03-2014 CrysAlis171 .NET)
(compiled Mar 27 2014,17:12:48)
;
_computing_data_collection
;
CrysAlisPro, Agilent Technologies,
Version 1.171.37.33 (release 27-03-2014 CrysAlis171 .NET)
(compiled Mar 27 2014,17:12:48)
;
_computing_data_reduction
;
CrysAlisPro, Agilent Technologies,
Version 1.171.37.33 (release 27-03-2014 CrysAlis171 .NET)
(compiled Mar 27 2014,17:12:48)
;
_computing_structure_refinement 'SHELXL-2014/7 (Sheldrick, 2014)'
_diffrn_ambient_temperature 100.01(1)
_diffrn_detector_area_resol_mean 5.1725
_diffrn_measured_fraction_theta_full 1.000
_diffrn_measured_fraction_theta_max 0.993
_diffrn_measurement_device_type 'SuperNova, Dual, Cu at zero, Atlas'
_diffrn_radiation_type CuK\a
_diffrn_radiation_wavelength 1.54184
_diffrn_reflns_av_R_equivalents 0.0586
_diffrn_reflns_av_unetI/netI 0.0541
_diffrn_reflns_Laue_measured_fraction_full 1.000
_diffrn_reflns_Laue_measured_fraction_max 0.993
_diffrn_reflns_limit_h_max 34
_diffrn_reflns_limit_h_min -34
_diffrn_reflns_limit_k_max 19
_diffrn_reflns_limit_k_min -18
_diffrn_reflns_limit_l_max 10
_diffrn_reflns_limit_l_min -6
_diffrn_reflns_number 16783
_diffrn_reflns_point_group_measured_fraction_full 0.982
_diffrn_reflns_point_group_measured_fraction_max 0.958
_diffrn_reflns_theta_full 68.500
_diffrn_reflns_theta_max 76.343
_diffrn_reflns_theta_min 3.171
_diffrn_source 'sealed X-ray tube'
_exptl_absorpt_coefficient_mu 4.185
_exptl_absorpt_correction_T_max 1.00000
_exptl_absorpt_correction_T_min 0.47740
_exptl_absorpt_correction_type gaussian
_exptl_absorpt_process_details
;
CrysAlisPro, Agilent Technologies,
Version 1.171.37.33 (release 27-03-2014 CrysAlis171 .NET)
(compiled Mar 27 2014,17:12:48)
Empirical absorption correction using spherical harmonics,
 implemented in SCALE3 ABSPACK scaling algorithm.
Empirical absorption correction using spherical harmonics,
 implemented in SCALE3 ABSPACK scaling algorithm.
;
_exptl_crystal_colour yellow
_exptl_crystal_density_diffrn 1.316
_exptl_crystal_description block
_exptl_crystal_F_000 1616
_exptl_crystal_size_max 0.4091
_exptl_crystal_size_mid 0.2405
_exptl_crystal_size_min 0.1819
_refine_diff_density_max 0.991
_refine_diff_density_min -0.888
_refine_diff_density_rms 0.151
_refine_ls_abs_structure_details
;
 Flack x determined using 2855 quotients [(I+)-(I-)]/[(I+)+(I-)]
 (Parsons, Flack and Wagner, Acta Cryst. B69 (2013) 249-259).
;
_refine_ls_abs_structure_Flack -0.009(9)
_refine_ls_extinction_method none
_refine_ls_goodness_of_fit_ref 1.044
_refine_ls_hydrogen_treatment constr
_refine_ls_matrix_type full
_refine_ls_number_parameters 462
_refine_ls_number_reflns 7804
_refine_ls_number_restraints 0
_refine_ls_restrained_S_all 1.044
_refine_ls_R_factor_all 0.0586
_refine_ls_R_factor_gt 0.0558
_refine_ls_shift/su_max 0.017
_refine_ls_shift/su_mean 0.001
_refine_ls_structure_factor_coef Fsqd
_refine_ls_weighting_details 'w=1/[\s^2^(Fo^2^)+(0.0855P)^2^+8.3649P] where P=(Fo^2^+2Fc^2^)/3'
_refine_ls_weighting_scheme calc
_refine_ls_wR_factor_gt 0.1462
_refine_ls_wR_factor_ref 0.1527
_reflns_Friedel_coverage 0.719
_reflns_Friedel_fraction_full 0.959
_reflns_Friedel_fraction_max 0.913
_reflns_number_gt 7511
_reflns_number_total 7804
_reflns_threshold_expression 'I > 2\s(I)'
_cod_data_source_file c7ce01805c2.cif
_cod_data_source_block shelx
_cod_original_cell_volume 3893.2(12)
_cod_database_code 7229568
_shelx_shelxl_version_number 2014/7
_shelx_space_group_comment
;
The symmetry employed for this shelxl refinement is uniquely defined
by the following loop, which should always be used as a source of
symmetry information in preference to the above space-group names.
They are only intended as comments.
;

loop_
_space_group_symop_operation_xyz
'x, y, z'
'-x, -y, z'
'x+1/2, -y+1/2, -z'
'-x+1/2, y+1/2, -z'

loop_
_atom_site_label
_atom_site_type_symbol
_atom_site_fract_x
_atom_site_fract_y
_atom_site_fract_z
_atom_site_U_iso_or_equiv
_atom_site_adp_type
_atom_site_occupancy
_atom_site_site_symmetry_order
_atom_site_calc_flag
_atom_site_refinement_flags_posn
_atom_site_refinement_flags_adp
_atom_site_refinement_flags_occupancy
_atom_site_disorder_assembly
_atom_site_disorder_group
N6B N 0.8180(2) 0.8441(4) 0.7097(8) 0.0322(16) Uani 0.53(8) 1 d . . P A 1
C33B C 0.7727(3) 0.8344(5) 0.4467(9) 0.0415(19) Uani 0.53(8) 1 d . . P A 1
C33A C 0.8180(2) 0.8441(4) 0.7097(8) 0.0322(16) Uani 0.47(8) 1 d . . P A 2
N6A N 0.7727(3) 0.8344(5) 0.4467(9) 0.0415(19) Uani 0.47(8) 1 d . . P A 2
Pd1 Pd 0.82271(2) 0.91731(3) 0.52048(6) 0.02806(15) Uani 1 1 d . . . . .
N4 N 0.9344(2) 1.0915(4) 0.6011(7) 0.0341(13) Uani 1 1 d . . . . .
H4A H 0.9396 1.0710 0.6930 0.041 Uiso 1 1 calc R U . . .
N5 N 0.8399(2) 1.0966(4) 0.1661(7) 0.0346(14) Uani 1 1 d . . . . .
H5A H 0.8164 1.0757 0.1109 0.042 Uiso 1 1 calc R U . . .
N2 N 0.8839(2) 1.0895(4) 0.3906(6) 0.0305(12) Uani 1 1 d . . . . .
C3 C 0.9678(3) 1.1532(4) 0.5549(7) 0.0296(14) Uani 1 1 d . . . . .
C13 C 0.8637(3) 1.1669(5) 0.1055(9) 0.0311(15) Uani 1 1 d . . . . .
N1 N 0.8732(2) 0.9967(4) 0.6016(7) 0.0334(13) Uani 1 1 d . . . . .
H1 H 0.8815 0.9896 0.6979 0.040 Uiso 1 1 calc R U . . .
C18 C 0.8787(3) 1.1654(5) -0.0470(8) 0.0313(15) Uani 1 1 d . . . . .
H18 H 0.8746 1.1160 -0.1060 0.038 Uiso 1 1 calc R U . . .
C5 C 1.0484(3) 1.2075(5) 0.5837(9) 0.0366(17) Uani 1 1 d . . . . .
H5 H 1.0793 1.2027 0.6285 0.044 Uiso 1 1 calc R U . . .
C16 C 0.9062(3) 1.3091(5) -0.0316(11) 0.0395(18) Uani 1 1 d . . . . .
C14 C 0.8696(3) 1.2403(5) 0.1876(9) 0.0359(17) Uani 1 1 d . . . . .
H14 H 0.8589 1.2433 0.2908 0.043 Uiso 1 1 calc R U . . .
C8 C 0.9573(3) 1.2197(5) 0.4601(9) 0.0345(15) Uani 1 1 d . . . . .
H8 H 0.9261 1.2251 0.4176 0.041 Uiso 1 1 calc R U . . .
C1 C 0.8953(3) 1.0579(4) 0.5280(8) 0.0280(13) Uani 1 1 d . . . . .
C15 C 0.8909(3) 1.3092(5) 0.1202(10) 0.0392(18) Uani 1 1 d . . . . .
H15 H 0.8952 1.3585 0.1796 0.047 Uiso 1 1 calc R U . . .
C17 C 0.8996(3) 1.2351(5) -0.1127(9) 0.0350(16) Uani 1 1 d . . . . .
H17 H 0.9098 1.2324 -0.2163 0.042 Uiso 1 1 calc R U . . .
C2 C 0.8496(3) 1.0566(4) 0.3040(8) 0.0282(14) Uani 1 1 d . . . . .
N3 N 0.8233(3) 0.9895(4) 0.3315(7) 0.0347(13) Uani 1 1 d . . . . .
H3 H 0.8036 0.9744 0.2580 0.042 Uiso 1 1 calc R U . . .
C6 C 1.0388(3) 1.2750(4) 0.4868(8) 0.0309(14) Uani 1 1 d . . . . .
C28 C 0.7851(3) 0.7797(5) 0.6995(10) 0.0376(18) Uani 1 1 d . . . . .
C4 C 1.0141(3) 1.1474(5) 0.6163(8) 0.0336(16) Uani 1 1 d . . . . .
H4 H 1.0221 1.1017 0.6811 0.040 Uiso 1 1 calc R U . . .
C29 C 0.7777(3) 0.7262(7) 0.8237(12) 0.053(2) Uani 1 1 d . . . . .
H30 H 0.7553 0.6816 0.8157 0.063 Uiso 1 1 calc R U . . .
C27 C 0.7599(3) 0.7750(6) 0.5527(10) 0.0414(19) Uani 1 1 d . . . . .
C7 C 0.9926(3) 1.2790(5) 0.4264(9) 0.0372(16) Uani 1 1 d . . . . .
H7 H 0.9848 1.3239 0.3597 0.045 Uiso 1 1 calc R U . . .
C31 C 0.8350(3) 0.8027(8) 0.9701(13) 0.060(3) Uani 1 1 d . . . . .
H32 H 0.8517 0.8119 1.0633 0.072 Uiso 1 1 calc R U . . .
C26 C 0.7243(3) 0.7183(7) 0.5199(13) 0.055(2) Uani 1 1 d . . . . .
H24 H 0.7161 0.6767 0.5932 0.066 Uiso 1 1 calc R U . . .
C9 C 1.0774(3) 1.3394(6) 0.4514(10) 0.0410(18) Uani 1 1 d . . . . .
C32 C 0.8425(3) 0.8538(6) 0.8458(10) 0.044(2) Uani 1 1 d . . . . .
H33 H 0.8655 0.8975 0.8540 0.053 Uiso 1 1 calc R U . A 1
C24 C 0.7140(4) 0.7792(9) 0.2745(13) 0.067(3) Uani 1 1 d . . . . .
H26 H 0.6988 0.7807 0.1772 0.080 Uiso 1 1 calc R U . . .
C23 C 0.7498(3) 0.8349(7) 0.3087(11) 0.053(3) Uani 1 1 d . . . . .
H27 H 0.7589 0.8751 0.2342 0.064 Uiso 1 1 calc R U . A 1
C11 C 1.1066(4) 1.3590(7) 0.5943(15) 0.063(3) Uani 1 1 d . . . . .
H11A H 1.1292 1.4045 0.5721 0.095 Uiso 1 1 calc R U . . .
H11B H 1.1245 1.3091 0.6256 0.095 Uiso 1 1 calc R U . . .
H11C H 1.0851 1.3761 0.6772 0.095 Uiso 1 1 calc R U . . .
C19 C 0.9294(5) 1.3836(6) -0.1098(13) 0.066(3) Uani 1 1 d . . . . .
C10 C 1.1115(5) 1.3032(9) 0.3317(18) 0.084(5) Uani 1 1 d . . . . .
H10A H 1.0954 1.3014 0.2321 0.126 Uiso 1 1 calc R U . . .
H10B H 1.1208 1.2464 0.3617 0.126 Uiso 1 1 calc R U . . .
H10C H 1.1402 1.3384 0.3245 0.126 Uiso 1 1 calc R U . . .
C25 C 0.7001(4) 0.7209(9) 0.3820(13) 0.069(4) Uani 1 1 d . . . . .
H25 H 0.6745 0.6832 0.3617 0.083 Uiso 1 1 calc R U . . .
C12 C 1.0559(4) 1.4219(7) 0.3966(15) 0.067(3) Uani 1 1 d . . . . .
H12A H 1.0384 1.4127 0.3008 0.100 Uiso 1 1 calc R U . . .
H12B H 1.0817 1.4625 0.3794 0.100 Uiso 1 1 calc R U . . .
H12C H 1.0338 1.4435 0.4744 0.100 Uiso 1 1 calc R U . . .
C22 C 0.9295(7) 1.4604(7) -0.0056(17) 0.105(6) Uani 1 1 d . . . . .
H22A H 0.8964 1.4779 0.0142 0.157 Uiso 1 1 calc R U . . .
H22B H 0.9469 1.5060 -0.0556 0.157 Uiso 1 1 calc R U . . .
H22C H 0.9452 1.4464 0.0914 0.157 Uiso 1 1 calc R U . . .
C30 C 0.8026(4) 0.7380(8) 0.9564(12) 0.062(3) Uani 1 1 d . . . . .
H31 H 0.7975 0.7012 1.0403 0.074 Uiso 1 1 calc R U . . .
C21 C 0.9013(7) 1.4048(8) -0.2548(15) 0.093(5) Uani 1 1 d . . . . .
H21A H 0.8983 1.3547 -0.3185 0.139 Uiso 1 1 calc R U . . .
H21B H 0.9183 1.4484 -0.3120 0.139 Uiso 1 1 calc R U . . .
H21C H 0.8693 1.4250 -0.2268 0.139 Uiso 1 1 calc R U . . .
C20 C 0.9809(5) 1.3616(8) -0.1542(14) 0.076(4) Uani 1 1 d . . . . .
H20A H 0.9988 1.3452 -0.0625 0.114 Uiso 1 1 calc R U . . .
H20B H 0.9962 1.4104 -0.2012 0.114 Uiso 1 1 calc R U . . .
H20C H 0.9806 1.3152 -0.2274 0.114 Uiso 1 1 calc R U . . .
O2 O 0.7658(5) 0.9966(9) 0.0239(15) 0.130(5) Uani 1 1 d . . . . .
N8 N 0.7247(3) 0.9895(6) -0.1950(9) 0.0484(18) Uani 1 1 d . . . . .
C37 C 0.7347(6) 0.9557(13) -0.0671(19) 0.098(5) Uani 1 1 d . . . . .
H37 H 0.7209 0.9039 -0.0372 0.118 Uiso 1 1 calc R U . . .
C38 C 0.6963(4) 0.9521(10) -0.3143(16) 0.074(4) Uani 1 1 d . . . . .
H38A H 0.6924 0.8922 -0.2937 0.111 Uiso 1 1 calc R U . . .
H38B H 0.7124 0.9597 -0.4130 0.111 Uiso 1 1 calc R U . . .
H38C H 0.6647 0.9789 -0.3176 0.111 Uiso 1 1 calc R U . . .
C39 C 0.7479(5) 1.0673(9) -0.2435(17) 0.078(4) Uani 1 1 d . . . . .
H39A H 0.7602 1.0970 -0.1536 0.117 Uiso 1 1 calc R U . . .
H39B H 0.7245 1.1027 -0.2967 0.117 Uiso 1 1 calc R U . . .
H39C H 0.7745 1.0542 -0.3128 0.117 Uiso 1 1 calc R U . . .
O1 O 0.9418(2) 0.9853(3) 0.8790(6) 0.0332(11) Uani 1 1 d . . . . .
C34 C 0.9420(2) 0.9835(4) 1.0180(9) 0.0284(13) Uani 1 1 d . . . . .
H34 H 0.9313 1.0319 1.0708 0.034 Uiso 1 1 calc R U . . .
N7 N 0.9562(2) 0.9186(5) 1.1012(6) 0.0380(15) Uani 1 1 d . . . . .
C35 C 0.9745(3) 0.8432(5) 1.0323(10) 0.0413(18) Uani 1 1 d . . . . .
H35A H 0.9478 0.8107 0.9902 0.062 Uiso 1 1 calc R U . . .
H35B H 0.9912 0.8100 1.1100 0.062 Uiso 1 1 calc R U . . .
H35C H 0.9969 0.8577 0.9500 0.062 Uiso 1 1 calc R U . . .
C36 C 0.9532(6) 0.9192(9) 1.2678(11) 0.098(6) Uani 1 1 d . . . . .
H36A H 0.9453 0.9757 1.3032 0.147 Uiso 1 1 calc R U . . .
H36B H 0.9841 0.9021 1.3112 0.147 Uiso 1 1 calc R U . . .
H36C H 0.9282 0.8801 1.3010 0.147 Uiso 1 1 calc R U . . .

loop_
_atom_site_aniso_label
_atom_site_aniso_U_11
_atom_site_aniso_U_22
_atom_site_aniso_U_33
_atom_site_aniso_U_23
_atom_site_aniso_U_13
_atom_site_aniso_U_12
N6B 0.032(3) 0.032(3) 0.033(3) 0.011(3) 0.003(3) 0.006(3)
C33B 0.034(4) 0.051(4) 0.039(4) 0.003(4) 0.011(3) -0.001(3)
C33A 0.032(3) 0.032(3) 0.033(3) 0.011(3) 0.003(3) 0.006(3)
N6A 0.034(4) 0.051(4) 0.039(4) 0.003(4) 0.011(3) -0.001(3)
Pd1 0.0304(2) 0.0287(2) 0.0251(2) 0.00685(19) 0.00427(17) 0.00273(19)
N4 0.055(4) 0.026(3) 0.021(3) 0.006(3) -0.001(2) -0.001(3)
N5 0.044(3) 0.031(3) 0.029(3) 0.007(3) -0.003(2) 0.003(3)
N2 0.042(3) 0.030(3) 0.019(2) 0.005(3) 0.006(2) 0.012(3)
C3 0.047(4) 0.023(3) 0.019(3) -0.001(2) 0.001(3) 0.003(3)
C13 0.037(4) 0.025(3) 0.031(4) 0.011(3) 0.000(3) 0.009(3)
N1 0.044(4) 0.033(3) 0.022(3) 0.009(3) 0.003(3) 0.001(3)
C18 0.040(4) 0.027(3) 0.026(4) 0.004(3) -0.002(3) 0.009(3)
C5 0.040(4) 0.047(5) 0.023(3) -0.006(3) -0.004(3) 0.006(3)
C16 0.057(5) 0.024(3) 0.038(4) 0.000(3) 0.015(4) 0.008(3)
C14 0.052(4) 0.030(4) 0.026(3) 0.008(3) 0.009(3) 0.013(3)
C8 0.036(4) 0.030(3) 0.037(4) 0.008(3) 0.001(3) 0.005(3)
C1 0.038(3) 0.022(3) 0.024(3) 0.000(3) 0.010(3) 0.005(2)
C15 0.056(5) 0.027(4) 0.034(4) 0.002(3) 0.011(4) 0.008(3)
C17 0.047(4) 0.029(4) 0.029(4) 0.007(3) 0.008(3) 0.011(3)
C2 0.037(4) 0.024(3) 0.023(3) 0.008(3) 0.006(3) 0.012(3)
N3 0.044(3) 0.030(3) 0.030(3) 0.013(2) -0.001(3) 0.000(3)
C6 0.036(3) 0.033(3) 0.024(3) -0.006(3) 0.006(3) 0.007(3)
C28 0.029(4) 0.041(4) 0.043(4) 0.013(4) 0.011(3) 0.001(3)
C4 0.049(4) 0.033(4) 0.019(3) 0.002(3) 0.000(3) 0.002(3)
C29 0.044(5) 0.055(6) 0.060(6) 0.017(5) 0.004(4) -0.013(4)
C27 0.032(4) 0.049(5) 0.043(5) 0.000(4) 0.010(3) -0.006(3)
C7 0.039(4) 0.036(4) 0.037(4) 0.007(3) 0.002(3) 0.009(3)
C31 0.048(5) 0.086(7) 0.047(5) 0.034(5) 0.002(4) -0.018(5)
C26 0.054(5) 0.061(5) 0.050(5) 0.004(5) 0.016(5) -0.018(4)
C9 0.035(4) 0.045(4) 0.043(5) -0.002(4) 0.005(3) 0.000(3)
C32 0.037(4) 0.059(5) 0.037(4) 0.025(4) 0.001(3) -0.003(4)
C24 0.053(6) 0.096(9) 0.050(6) -0.004(6) 0.001(5) -0.032(6)
C23 0.044(5) 0.079(7) 0.036(4) 0.005(5) 0.003(4) -0.022(5)
C11 0.068(7) 0.043(5) 0.079(8) 0.001(5) -0.028(6) -0.005(5)
C19 0.109(9) 0.037(5) 0.053(6) -0.002(4) 0.036(6) -0.017(6)
C10 0.067(7) 0.082(8) 0.103(10) -0.041(8) 0.053(8) -0.028(6)
C25 0.060(6) 0.096(9) 0.053(6) -0.003(6) 0.010(5) -0.041(6)
C12 0.050(5) 0.057(6) 0.092(8) 0.036(7) -0.017(5) -0.019(5)
C22 0.197(17) 0.038(5) 0.080(9) -0.011(6) 0.079(11) -0.035(8)
C30 0.055(5) 0.078(7) 0.052(6) 0.039(6) 0.007(4) -0.013(5)
C21 0.164(15) 0.048(7) 0.066(7) 0.038(6) 0.026(8) -0.008(8)
C20 0.117(11) 0.058(6) 0.054(6) -0.013(5) 0.040(7) -0.040(7)
O2 0.137(10) 0.142(10) 0.110(9) -0.018(9) -0.091(8) 0.035(9)
N8 0.047(4) 0.054(5) 0.045(4) -0.001(4) -0.013(3) 0.002(3)
C37 0.092(10) 0.118(13) 0.084(10) 0.027(10) 0.007(8) 0.020(9)
C38 0.046(6) 0.102(10) 0.074(8) -0.011(7) -0.007(5) 0.008(6)
C39 0.079(8) 0.078(9) 0.078(8) -0.002(7) 0.017(7) 0.009(7)
O1 0.046(3) 0.034(3) 0.020(2) 0.004(2) -0.001(2) 0.003(2)
C34 0.029(3) 0.030(3) 0.026(3) 0.000(3) 0.000(3) 0.007(2)
N7 0.052(4) 0.043(4) 0.019(3) 0.003(3) 0.004(2) 0.022(3)
C35 0.059(5) 0.037(4) 0.028(3) 0.000(3) 0.004(4) 0.007(3)
C36 0.177(15) 0.094(9) 0.023(4) 0.005(6) 0.011(6) 0.092(11)

loop_
_atom_type_symbol
_atom_type_description
_atom_type_scat_dispersion_real
_atom_type_scat_dispersion_imag
_atom_type_scat_source
C C 0.0181 0.0091 'International Tables Vol C Tables 4.2.6.8 and 6.1.1.4'
H H 0.0000 0.0000 'International Tables Vol C Tables 4.2.6.8 and 6.1.1.4'
N N 0.0311 0.0180 'International Tables Vol C Tables 4.2.6.8 and 6.1.1.4'
Pd Pd 0.1215 3.9337 'International Tables Vol C Tables 4.2.6.8 and 6.1.1.4'
O O 0.0492 0.0322 'International Tables Vol C Tables 4.2.6.8 and 6.1.1.4'

loop_
_geom_angle_atom_site_label_1
_geom_angle_atom_site_label_2
_geom_angle_atom_site_label_3
_geom_angle
C32 N6B C28 117.9(7)
C32 N6B Pd1 127.3(6)
C28 N6B Pd1 114.8(5)
C23 C33B C27 118.6(8)
C23 C33B Pd1 126.8(7)
C27 C33B Pd1 114.6(6)
C32 C33A C28 117.9(7)
C32 C33A Pd1 127.3(6)
C28 C33A Pd1 114.8(5)
C23 N6A C27 118.6(8)
C23 N6A Pd1 126.8(7)
C27 N6A Pd1 114.6(6)
N3 Pd1 N1 85.5(3)
N3 Pd1 C33B 96.9(3)
N1 Pd1 C33B 177.6(3)
N3 Pd1 N6A 96.9(3)
N1 Pd1 N6A 177.6(3)
N3 Pd1 N6B 176.8(3)
N1 Pd1 N6B 96.9(3)
C33B Pd1 N6B 80.7(3)
N3 Pd1 C33A 176.8(3)
N1 Pd1 C33A 96.9(3)
N6A Pd1 C33A 80.7(3)
C1 N4 C3 131.5(6)
C2 N5 C13 126.9(7)
C2 N2 C1 122.1(7)
C8 C3 C4 118.5(7)
C8 C3 N4 124.7(7)
C4 C3 N4 116.8(6)
C14 C13 C18 118.3(7)
C14 C13 N5 122.5(7)
C18 C13 N5 119.0(7)
C1 N1 Pd1 128.1(5)
C17 C18 C13 120.5(7)
C4 C5 C6 121.9(7)
C17 C16 C15 116.5(8)
C17 C16 C19 119.6(8)
C15 C16 C19 124.0(8)
C15 C14 C13 120.3(7)
C3 C8 C7 120.0(7)
N1 C1 N2 127.2(7)
N1 C1 N4 115.7(7)
N2 C1 N4 117.2(6)
C14 C15 C16 122.4(8)
C18 C17 C16 122.0(7)
N3 C2 N2 128.2(7)
N3 C2 N5 115.0(7)
N2 C2 N5 116.9(7)
C2 N3 Pd1 128.2(5)
C7 C6 C5 116.2(7)
C7 C6 C9 123.0(7)
C5 C6 C9 120.8(7)
C33A C28 C29 120.3(8)
N6B C28 C29 120.3(8)
C33A C28 C27 114.4(7)
N6B C28 C27 114.4(7)
C29 C28 C27 125.3(8)
C5 C4 C3 120.7(7)
C30 C29 C28 120.1(9)
N6A C27 C26 120.2(9)
C33B C27 C26 120.2(9)
N6A C27 C28 115.5(7)
C33B C27 C28 115.5(7)
C26 C27 C28 124.2(8)
C6 C7 C8 122.7(7)
C32 C31 C30 118.5(10)
C27 C26 C25 120.9(10)
C6 C9 C11 110.5(8)
C6 C9 C12 111.9(7)
C11 C9 C12 106.8(8)
C6 C9 C10 108.8(8)
C11 C9 C10 107.8(9)
C12 C9 C10 110.9(10)
C31 C32 N6B 122.6(9)
C31 C32 C33A 122.6(9)
C23 C24 C25 119.6(11)
N6A C23 C24 122.0(10)
C33B C23 C24 122.0(10)
C16 C19 C21 109.2(10)
C16 C19 C20 109.5(9)
C21 C19 C20 108.8(10)
C16 C19 C22 111.2(8)
C21 C19 C22 108.5(12)
C20 C19 C22 109.5(12)
C24 C25 C26 118.6(10)
C29 C30 C31 120.6(9)
C37 N8 C38 125.5(14)
C37 N8 C39 121.2(13)
C38 N8 C39 112.7(10)
N8 C37 O2 116.9(17)
O1 C34 N7 124.5(7)
C34 N7 C35 122.1(6)
C34 N7 C36 121.6(8)
C35 N7 C36 116.3(7)

loop_
_geom_bond_atom_site_label_1
_geom_bond_atom_site_label_2
_geom_bond_distance
N6B C32 1.380(11)
N6B C28 1.383(11)
N6B Pd1 2.030(6)
C33B C23 1.364(13)
C33B C27 1.374(12)
C33B Pd1 2.029(8)
C33A C32 1.380(11)
C33A C28 1.383(11)
C33A Pd1 2.030(6)
N6A C23 1.364(13)
N6A C27 1.374(12)
N6A Pd1 2.029(8)
Pd1 N3 2.014(6)
Pd1 N1 2.023(7)
N4 C1 1.373(10)
N4 C3 1.415(10)
N5 C2 1.391(9)
N5 C13 1.409(10)
N2 C2 1.328(10)
N2 C1 1.340(9)
C3 C8 1.378(10)
C3 C4 1.401(11)
C13 C14 1.384(12)
C13 C18 1.397(10)
N1 C1 1.323(9)
C18 C17 1.383(11)
C5 C4 1.385(12)
C5 C6 1.398(11)
C16 C17 1.391(11)
C16 C15 1.393(12)
C16 C19 1.518(12)
C14 C15 1.384(12)
C8 C7 1.399(11)
C2 N3 1.321(10)
C6 C7 1.393(11)
C6 C9 1.519(11)
C28 C29 1.396(13)
C28 C27 1.464(13)
C29 C30 1.364(15)
C27 C26 1.375(12)
C31 C32 1.374(12)
C31 C30 1.379(15)
C26 C25 1.381(16)
C9 C11 1.524(14)
C9 C12 1.525(14)
C9 C10 1.528(13)
C24 C23 1.371(14)
C24 C25 1.379(17)
C19 C21 1.53(2)
C19 C20 1.527(19)
C19 C22 1.528(15)
O2 C37 1.35(2)
N8 C37 1.272(18)
N8 C38 1.440(14)
N8 C39 1.464(16)
O1 C34 1.215(10)
C34 N7 1.327(10)
N7 C35 1.440(10)
N7 C36 1.459(10)

loop_
_geom_hbond_atom_site_label_D
_geom_hbond_atom_site_label_H
_geom_hbond_atom_site_label_A
_geom_hbond_distance_DH
_geom_hbond_distance_HA
_geom_hbond_distance_DA
_geom_hbond_angle_DHA
_geom_hbond_site_symmetry_A
N4 H4A O1 0.88 2.13 2.970(8) 160.5 .
N5 H5A O2 0.88 2.04 2.891(14) 162.5 .
N1 H1 O1 0.88 2.31 3.093(8) 148.3 .
C8 H8 N2 0.95 2.48 2.981(10) 113.1 .
N3 H3 O2 0.88 2.33 3.132(12) 152.0 .
C4 H4 O1 0.95 2.44 3.358(9) 163.3 2_775
C32 H33 O1 0.95 2.56 3.488(11) 166.0 .
C36 H36A N2 0.98 2.61 3.507(12) 151.9 1_556
